data_7715716
loop_
_publ_author_name
'Kuzderov&#xe1;, Gabriela'
'Sovov&#xe1;, Simona'
'Rendo&#x161;ov&#xe1;, Michaela'
'Gyepes, R&#xf3;bert'
'Sabolov&#xe1;, Danica'
'Ko&#x17e;&#xe1;rov&#xe1;, Ivona'
'Bal&#xe1;&#x17e;ov&#xe1;, &#x13d;udmila'
'Vilkov&#xe1;, M&#xe1;ria'
'Kello, Martin'
'Li&#x161;ka, Alan'
'Vargov&#xe1;, Zuzana'

_publ_section_title
;
 Influence of proline and hydroxyproline as antimicrobial and anticancer
 peptide components on the silver(I) ion activity: structural and
 biological evaluation with a new theoretical and experimental SAR
 approach.
;
_journal_issue 26
_journal_name_full 'Dalton transactions (Cambridge, England : 2003)'
_journal_page_first 10834
_journal_page_last 10850
_journal_paper_doi 10.1039/d4dt00389f
_journal_volume 53
_journal_year 2024
_chemical_absolute_configuration ad
_chemical_formula_moiety 'C10 H18 Ag2 N4 O10'
_chemical_formula_sum 'C10 H18 Ag2 N4 O10'
_chemical_formula_weight 570.02
_space_group_crystal_system monoclinic
_space_group_IT_number 4
_space_group_name_Hall 'P 2yb'
_space_group_name_H-M_alt 'P 1 21 1'
_atom_sites_solution_hydrogens mixed
_atom_sites_solution_primary direct
_audit_creation_method SHELXL-2019/3
_audit_update_record
;
2024-02-08 deposited with the CCDC.	2024-04-11 downloaded from the CCDC.
;
_cell_angle_alpha 90
_cell_angle_beta 98.0410(10)
_cell_angle_gamma 90
_cell_formula_units_Z 2
_cell_length_a 5.47390(10)
_cell_length_b 11.0228(3)
_cell_length_c 13.9383(4)
_cell_measurement_reflns_used 9130
_cell_measurement_temperature 120(2)
_cell_measurement_theta_max 29.9651
_cell_measurement_theta_min 2.3647
_cell_volume 832.74(4)
_computing_structure_refinement 'SHELXL-2019/2 (Sheldrick, 2019)'
_computing_structure_solution 'SHELXT 2018/2 (Sheldrick, 2018)'
_diffrn_ambient_temperature 120(2)
_diffrn_measured_fraction_theta_full 0.999
_diffrn_measured_fraction_theta_max 0.999
_diffrn_measurement_device 'Bruker D8 VENTURE'
_diffrn_measurement_device_type '\k-geometry diffractometer'
_diffrn_radiation_monochromator 'multilayer mirror'
_diffrn_radiation_type MoK\a
_diffrn_radiation_wavelength 0.71073
_diffrn_reflns_av_R_equivalents 0.0251
_diffrn_reflns_av_unetI/netI 0.0204
_diffrn_reflns_Laue_measured_fraction_full 0.999
_diffrn_reflns_Laue_measured_fraction_max 0.999
_diffrn_reflns_limit_h_max 7
_diffrn_reflns_limit_h_min -6
_diffrn_reflns_limit_k_max 15
_diffrn_reflns_limit_k_min -15
_diffrn_reflns_limit_l_max 18
_diffrn_reflns_limit_l_min -19
_diffrn_reflns_number 21750
_diffrn_reflns_point_group_measured_fraction_full 0.999
_diffrn_reflns_point_group_measured_fraction_max 0.998
_diffrn_reflns_theta_full 25.242
_diffrn_reflns_theta_max 29.980
_diffrn_reflns_theta_min 2.365
_diffrn_source 'INCOATEC microfocus sealed tube'
_exptl_absorpt_coefficient_mu 2.414
_exptl_absorpt_correction_T_max 0.86
_exptl_absorpt_correction_T_min 0.66
_exptl_absorpt_correction_type multi-scan
_exptl_absorpt_process_details
;
Krause, L., Herbst-Irmer, R., Sheldrick, G. M., Stalke, D. (2015).
"Comparison of silver and molybdenum microfocus X-ray sources for
single-crystal structure determination"
J. Appl. Cryst. 48, 3-10.
doi:10.1107/S1600576714022985
;
_exptl_crystal_colour 'translucent colourless'
_exptl_crystal_density_diffrn 2.273
_exptl_crystal_description block
_exptl_crystal_F_000 560
_exptl_crystal_size_max 0.437
_exptl_crystal_size_mid 0.070
_exptl_crystal_size_min 0.066
_refine_diff_density_max 0.544
_refine_diff_density_min -0.426
_refine_diff_density_rms 0.062
_refine_ls_abs_structure_details
;
 Flack x determined using 2231 quotients [(I+)-(I-)]/[(I+)+(I-)]
 (Parsons, Flack and Wagner, Acta Cryst. B69 (2013) 249-259).
;
_refine_ls_abs_structure_Flack -0.015(9)
_refine_ls_extinction_method none
_refine_ls_goodness_of_fit_ref 1.036
_refine_ls_hydrogen_treatment mixed
_refine_ls_matrix_type full
_refine_ls_number_parameters 251
_refine_ls_number_reflns 4834
_refine_ls_number_restraints 1
_refine_ls_restrained_S_all 1.035
_refine_ls_R_factor_all 0.0156
_refine_ls_R_factor_gt 0.0152
_refine_ls_shift/su_max 0.001
_refine_ls_shift/su_mean 0.000
_refine_ls_structure_factor_coef Fsqd
_refine_ls_weighting_details 'w=1/[\s^2^(Fo^2^)+(0.0137P)^2^+0.2912P] where P=(Fo^2^+2Fc^2^)/3'
_refine_ls_weighting_scheme calc
_refine_ls_wR_factor_gt 0.0329
_refine_ls_wR_factor_ref 0.0331
_reflns_Friedel_coverage 0.906
_reflns_Friedel_fraction_full 0.999
_reflns_Friedel_fraction_max 0.997
_reflns_number_gt 4771
_reflns_number_total 4834
_reflns_threshold_expression 'I > 2\s(I)'
_cod_data_source_file d4dt00389f2.cif
_cod_data_source_block agprolin
_cod_depositor_comments
;
The following automatic conversions were performed:

data item '_exptl_absorpt_correction_type' value 'Multi-Scan' was
changed to 'multi-scan' in accordance with the
/home/data/users/saulius/crontab/automatic-downloads/rss-feeds/RSC/lib/dictionaries/cif_core.dic
dictionary named 'cif_core.dic' version 2.4.2 last updated on
2011-04-26.

Automatic conversion script
Id: cif_fix_values 8170 2020-07-09 18:12:32Z antanas 

 Adding full bibliography for 7715715--7715716.cif.
;
_cod_original_sg_symbol_H-M 'P 21'
_cod_database_code 7715716
_shelx_shelxl_version_number 2019/3
_shelx_space_group_comment
;
The symmetry employed for this shelxl refinement is uniquely defined
by the following loop, which should always be used as a source of
symmetry information in preference to the above space-group names.
They are only intended as comments.
;
_shelx_estimated_absorpt_t_min 0.419
_shelx_estimated_absorpt_t_max 0.857

loop_
_space_group_symop_operation_xyz
'x, y, z'
'-x, y+1/2, -z'

loop_
_atom_site_label
_atom_site_type_symbol
_atom_site_fract_x
_atom_site_fract_y
_atom_site_fract_z
_atom_site_U_iso_or_equiv
_atom_site_adp_type
_atom_site_occupancy
_atom_site_site_symmetry_order
_atom_site_calc_flag
_atom_site_refinement_flags_posn
_atom_site_refinement_flags_adp
_atom_site_refinement_flags_occupancy
_atom_site_disorder_assembly
_atom_site_disorder_group
Ag1 Ag 0.73468(3) 0.50377(2) 0.22363(2) 0.01366(4) Uani 1 1 d . . . . .
Ag2 Ag 0.34985(3) 0.59643(2) 0.31946(2) 0.01779(5) Uani 1 1 d . . . . .
O1 O 0.1463(3) 0.5022(2) 0.17843(12) 0.0150(4) Uani 1 1 d . . . . .
O2 O 0.4573(3) 0.41716(19) 0.11317(14) 0.0165(4) Uani 1 1 d . . . . .
C1 C 0.2342(5) 0.4301(2) 0.12303(18) 0.0119(5) Uani 1 1 d . . . . .
C2 C 0.0494(5) 0.3471(2) 0.06339(19) 0.0131(5) Uani 1 1 d . . . . .
H2 H -0.103303 0.393626 0.038721 0.016 Uiso 1 1 calc R U . . .
N1 N 0.1574(4) 0.2921(2) -0.02040(17) 0.0157(4) Uani 1 1 d . . . . .
H1NA H 0.031(7) 0.298(3) -0.077(3) 0.018(9) Uiso 1 1 d . . . . .
H1NB H 0.271(8) 0.328(4) -0.032(3) 0.031(11) Uiso 1 1 d . . . . .
C3 C -0.0172(5) 0.2375(3) 0.1242(2) 0.0179(5) Uani 1 1 d . . . . .
H3A H 0.100389 0.230331 0.184676 0.021 Uiso 1 1 calc R U . . .
H3B H -0.186080 0.246181 0.141026 0.021 Uiso 1 1 calc R U . . .
C4 C -0.0001(6) 0.1271(3) 0.0593(2) 0.0221(6) Uani 1 1 d . . . . .
H4A H -0.155716 0.114474 0.014987 0.027 Uiso 1 1 calc R U . . .
H4B H 0.039454 0.052724 0.098236 0.027 Uiso 1 1 calc R U . . .
C5 C 0.2110(6) 0.1618(3) 0.0035(2) 0.0223(6) Uani 1 1 d . . . . .
H5A H 0.373250 0.152206 0.044178 0.027 Uiso 1 1 calc R U . . .
H5B H 0.208087 0.112345 -0.055925 0.027 Uiso 1 1 calc R U . . .
O3 O 0.9384(3) 0.5865(2) 0.35779(13) 0.0131(3) Uani 1 1 d . . . . .
O4 O 0.6411(3) 0.6027(2) 0.45287(13) 0.0160(4) Uani 1 1 d . . . . .
C6 C 0.8600(4) 0.5908(3) 0.43865(17) 0.0118(4) Uani 1 1 d . . . . .
C7 C 1.0588(4) 0.5765(2) 0.52600(18) 0.0124(5) Uani 1 1 d . . . . .
H7 H 1.202263 0.630328 0.518967 0.015 Uiso 1 1 calc R U . . .
N2 N 0.9564(4) 0.6067(2) 0.61772(16) 0.0120(4) Uani 1 1 d . . . . .
H2NA H 0.805(7) 0.624(3) 0.602(3) 0.021(9) Uiso 1 1 d . . . . .
H2NB H 1.024(6) 0.666(3) 0.647(2) 0.012(8) Uiso 1 1 d . . . . .
C8 C 1.1450(5) 0.4442(3) 0.5392(2) 0.0190(6) Uani 1 1 d . . . . .
H8A H 1.116602 0.399564 0.477053 0.023 Uiso 1 1 calc R U . . .
H8B H 1.322362 0.439903 0.565544 0.023 Uiso 1 1 calc R U . . .
C9 C 0.9863(6) 0.3933(3) 0.6111(2) 0.0211(6) Uani 1 1 d . . . . .
H9A H 0.818701 0.372802 0.578763 0.025 Uiso 1 1 calc R U . . .
H9B H 1.062413 0.319994 0.643813 0.025 Uiso 1 1 calc R U . . .
C10 C 0.9788(5) 0.4962(3) 0.68184(19) 0.0180(5) Uani 1 1 d . . . . .
H10A H 0.835131 0.488623 0.717399 0.022 Uiso 1 1 calc R U . . .
H10B H 1.131688 0.498955 0.729046 0.022 Uiso 1 1 calc R U . . .
N3 N 0.4091(4) 0.8042(2) 0.16581(17) 0.0175(5) Uani 1 1 d . . . . .
O5 O 0.6038(4) 0.7607(2) 0.20839(17) 0.0285(5) Uani 1 1 d . . . . .
O6 O 0.2053(4) 0.7791(2) 0.19324(16) 0.0220(4) Uani 1 1 d . . . . .
O7 O 0.4117(4) 0.8729(2) 0.09413(17) 0.0285(5) Uani 1 1 d . . . . .
N4 N 0.5366(4) 0.2676(2) 0.32936(17) 0.0153(4) Uani 1 1 d . . . . .
O8 O 0.7510(4) 0.31369(19) 0.33388(16) 0.0205(4) Uani 1 1 d . . . . .
O9 O 0.3574(4) 0.3318(2) 0.33955(17) 0.0230(4) Uani 1 1 d . . . . .
O10 O 0.5122(4) 0.15569(18) 0.31459(18) 0.0227(5) Uani 1 1 d . . . . .

loop_
_atom_site_aniso_label
_atom_site_aniso_U_11
_atom_site_aniso_U_22
_atom_site_aniso_U_33
_atom_site_aniso_U_23
_atom_site_aniso_U_13
_atom_site_aniso_U_12
Ag1 0.01081(8) 0.01830(9) 0.01161(8) -0.00247(8) 0.00067(6) -0.00213(8)
Ag2 0.00970(8) 0.02862(11) 0.01465(9) -0.00582(9) 0.00029(6) -0.00053(8)
O1 0.0122(8) 0.0175(9) 0.0151(9) -0.0059(11) 0.0014(7) -0.0003(10)
O2 0.0093(8) 0.0248(10) 0.0152(9) -0.0075(8) 0.0005(7) -0.0013(8)
C1 0.0123(10) 0.0132(11) 0.0100(11) 0.0006(9) 0.0006(8) -0.0012(9)
C2 0.0112(10) 0.0148(11) 0.0133(12) -0.0037(9) 0.0021(9) -0.0010(9)
N1 0.0141(10) 0.0198(12) 0.0134(11) -0.0047(9) 0.0025(9) -0.0027(9)
C3 0.0208(13) 0.0147(12) 0.0189(14) -0.0027(10) 0.0057(11) -0.0040(10)
C4 0.0278(14) 0.0174(14) 0.0217(15) -0.0028(10) 0.0052(11) -0.0033(11)
C5 0.0246(15) 0.0163(14) 0.0270(16) -0.0063(11) 0.0071(12) 0.0041(11)
O3 0.0134(7) 0.0159(9) 0.0102(8) -0.0011(8) 0.0024(6) -0.0017(8)
O4 0.0111(7) 0.0231(9) 0.0137(9) -0.0008(8) 0.0013(6) 0.0005(8)
C6 0.0128(10) 0.0098(10) 0.0127(11) -0.0005(10) 0.0011(8) -0.0014(10)
C7 0.0106(10) 0.0174(13) 0.0094(11) -0.0021(9) 0.0017(8) 0.0003(9)
N2 0.0114(9) 0.0135(11) 0.0109(10) -0.0022(9) 0.0008(7) -0.0004(9)
C8 0.0217(13) 0.0211(14) 0.0137(13) -0.0011(10) 0.0007(10) 0.0101(11)
C9 0.0286(15) 0.0131(13) 0.0213(15) 0.0009(11) 0.0019(12) 0.0026(12)
C10 0.0240(12) 0.0150(12) 0.0157(12) 0.0040(12) 0.0052(9) 0.0032(12)
N3 0.0178(11) 0.0213(12) 0.0131(11) 0.0002(9) 0.0006(8) 0.0008(9)
O5 0.0195(10) 0.0351(13) 0.0281(12) 0.0104(10) -0.0066(9) 0.0046(9)
O6 0.0188(10) 0.0268(11) 0.0214(11) -0.0016(9) 0.0066(8) -0.0019(8)
O7 0.0209(11) 0.0441(15) 0.0206(11) 0.0156(10) 0.0035(9) 0.0088(10)
N4 0.0146(10) 0.0176(11) 0.0134(11) 0.0037(9) 0.0007(8) 0.0005(9)
O8 0.0131(9) 0.0182(10) 0.0291(11) 0.0077(9) -0.0003(8) -0.0025(8)
O9 0.0176(10) 0.0219(11) 0.0306(12) 0.0016(9) 0.0074(8) 0.0052(8)
O10 0.0168(10) 0.0153(10) 0.0357(13) -0.0008(9) 0.0026(9) -0.0018(8)

loop_
_atom_type_symbol
_atom_type_description
_atom_type_scat_dispersion_real
_atom_type_scat_dispersion_imag
_atom_type_scat_source
C C 0.0033 0.0016 'International Tables Vol C Tables 4.2.6.8 and 6.1.1.4'
H H 0.0000 0.0000 'International Tables Vol C Tables 4.2.6.8 and 6.1.1.4'
Ag Ag -0.8971 1.1015 'International Tables Vol C Tables 4.2.6.8 and 6.1.1.4'
N N 0.0061 0.0033 'International Tables Vol C Tables 4.2.6.8 and 6.1.1.4'
O O 0.0106 0.0060 'International Tables Vol C Tables 4.2.6.8 and 6.1.1.4'

loop_
_geom_angle_atom_site_label_1
_geom_angle_atom_site_label_2
_geom_angle_atom_site_label_3
_geom_angle
_geom_angle_site_symmetry_1
_geom_angle_site_symmetry_3
_geom_angle_publ_flag
O2 Ag1 O3 165.63(7) . . ?
O2 Ag1 O1 112.77(6) . 1_655 ?
O3 Ag1 O1 81.20(6) . 1_655 ?
O2 Ag1 O8 91.55(7) . . ?
O3 Ag1 O8 82.06(7) . . ?
O1 Ag1 O8 101.08(7) 1_655 . ?
O2 Ag1 Ag2 90.03(5) . . ?
O3 Ag1 Ag2 77.04(5) . . ?
O1 Ag1 Ag2 154.63(5) 1_655 . ?
O8 Ag1 Ag2 88.75(5) . . ?
O4 Ag2 O1 152.80(8) . . ?
O4 Ag2 O3 113.16(6) . 1_455 ?
O1 Ag2 O3 79.40(6) . 1_455 ?
O4 Ag2 Ag1 85.08(5) . . ?
O1 Ag2 Ag1 75.21(4) . . ?
O3 Ag2 Ag1 150.92(5) 1_455 . ?
C1 O1 Ag2 128.04(15) . . ?
C1 O1 Ag1 128.13(16) . 1_455 ?
Ag2 O1 Ag1 97.36(6) . 1_455 ?
C1 O2 Ag1 117.15(16) . . ?
O1 C1 O2 127.1(2) . . ?
O1 C1 C2 115.8(2) . . ?
O2 C1 C2 117.0(2) . . ?
N1 C2 C1 111.2(2) . . ?
N1 C2 C3 105.0(2) . . ?
C1 C2 C3 111.1(2) . . ?
N1 C2 H2 109.8 . . ?
C1 C2 H2 109.8 . . ?
C3 C2 H2 109.8 . . ?
C5 N1 C2 107.4(2) . . ?
C5 N1 H1NA 110(2) . . ?
C2 N1 H1NA 107(2) . . ?
C5 N1 H1NB 113(3) . . ?
C2 N1 H1NB 112(3) . . ?
H1NA N1 H1NB 108(4) . . ?
C4 C3 C2 105.0(2) . . ?
C4 C3 H3A 110.7 . . ?
C2 C3 H3A 110.7 . . ?
C4 C3 H3B 110.7 . . ?
C2 C3 H3B 110.7 . . ?
H3A C3 H3B 108.8 . . ?
C3 C4 C5 102.4(2) . . ?
C3 C4 H4A 111.3 . . ?
C5 C4 H4A 111.3 . . ?
C3 C4 H4B 111.3 . . ?
C5 C4 H4B 111.3 . . ?
H4A C4 H4B 109.2 . . ?
N1 C5 C4 102.4(2) . . ?
N1 C5 H5A 111.3 . . ?
C4 C5 H5A 111.3 . . ?
N1 C5 H5B 111.3 . . ?
C4 C5 H5B 111.3 . . ?
H5A C5 H5B 109.2 . . ?
C6 O3 Ag1 124.81(16) . . ?
C6 O3 Ag2 130.33(15) . 1_655 ?
Ag1 O3 Ag2 101.98(7) . 1_655 ?
C6 O4 Ag2 116.45(16) . . ?
O4 C6 O3 126.8(2) . . ?
O4 C6 C7 118.6(2) . . ?
O3 C6 C7 114.6(2) . . ?
N2 C7 C6 110.30(19) . . ?
N2 C7 C8 104.7(2) . . ?
C6 C7 C8 111.5(2) . . ?
N2 C7 H7 110.1 . . ?
C6 C7 H7 110.1 . . ?
C8 C7 H7 110.1 . . ?
C7 N2 C10 108.4(2) . . ?
C7 N2 H2NA 107(2) . . ?
C10 N2 H2NA 109(2) . . ?
C7 N2 H2NB 114(2) . . ?
C10 N2 H2NB 111(2) . . ?
H2NA N2 H2NB 108(3) . . ?
C9 C8 C7 103.6(2) . . ?
C9 C8 H8A 111.0 . . ?
C7 C8 H8A 111.0 . . ?
C9 C8 H8B 111.0 . . ?
C7 C8 H8B 111.0 . . ?
H8A C8 H8B 109.0 . . ?
C10 C9 C8 102.9(2) . . ?
C10 C9 H9A 111.2 . . ?
C8 C9 H9A 111.2 . . ?
C10 C9 H9B 111.2 . . ?
C8 C9 H9B 111.2 . . ?
H9A C9 H9B 109.1 . . ?
N2 C10 C9 103.2(2) . . ?
N2 C10 H10A 111.1 . . ?
C9 C10 H10A 111.1 . . ?
N2 C10 H10B 111.1 . . ?
C9 C10 H10B 111.1 . . ?
H10A C10 H10B 109.1 . . ?
O5 N3 O7 120.6(2) . . ?
O5 N3 O6 120.5(3) . . ?
O7 N3 O6 118.9(2) . . ?
O9 N4 O10 120.9(2) . . ?
O9 N4 O8 120.6(2) . . ?
O10 N4 O8 118.5(2) . . ?
N4 O8 Ag1 109.77(15) . . ?

loop_
_geom_bond_atom_site_label_1
_geom_bond_atom_site_label_2
_geom_bond_distance
_geom_bond_site_symmetry_2
_geom_bond_publ_flag
Ag1 O2 2.2210(18) . ?
Ag1 O3 2.2334(18) . ?
Ag1 O1 2.4230(15) 1_655 ?
Ag1 O8 2.592(2) . ?
Ag1 Ag2 2.8375(3) . ?
Ag2 O4 2.2748(18) . ?
Ag2 O1 2.3605(17) . ?
Ag2 O3 2.3887(17) 1_455 ?
O1 C1 1.251(3) . ?
O2 C1 1.256(3) . ?
C1 C2 1.522(3) . ?
C2 N1 1.508(3) . ?
C2 C3 1.547(4) . ?
C2 H2 1.0000 . ?
N1 C5 1.494(4) . ?
N1 H1NA 0.97(4) . ?
N1 H1NB 0.77(4) . ?
C3 C4 1.526(4) . ?
C3 H3A 0.9900 . ?
C3 H3B 0.9900 . ?
C4 C5 1.529(4) . ?
C4 H4A 0.9900 . ?
C4 H4B 0.9900 . ?
C5 H5A 0.9900 . ?
C5 H5B 0.9900 . ?
O3 C6 1.262(3) . ?
O4 C6 1.249(3) . ?
C6 C7 1.523(3) . ?
C7 N2 1.504(3) . ?
C7 C8 1.535(4) . ?
C7 H7 1.0000 . ?
N2 C10 1.506(4) . ?
N2 H2NA 0.85(4) . ?
N2 H2NB 0.83(3) . ?
C8 C9 1.522(4) . ?
C8 H8A 0.9900 . ?
C8 H8B 0.9900 . ?
C9 C10 1.507(4) . ?
C9 H9A 0.9900 . ?
C9 H9B 0.9900 . ?
C10 H10A 0.9900 . ?
C10 H10B 0.9900 . ?
N3 O5 1.241(3) . ?
N3 O7 1.256(3) . ?
N3 O6 1.259(3) . ?
N4 O9 1.234(3) . ?
N4 O10 1.255(3) . ?
N4 O8 1.272(3) . ?

loop_
_geom_hbond_atom_site_label_D
_geom_hbond_atom_site_label_H
_geom_hbond_atom_site_label_A
_geom_hbond_distance_DH
_geom_hbond_distance_HA
_geom_hbond_distance_DA
_geom_hbond_angle_DHA
_geom_hbond_site_symmetry_A
_geom_hbond_publ_flag
C2 H2 O7 1.00 2.34 3.118(3) 134 2_545 yes
N1 H1NA N3 0.97(4) 2.55(4) 3.462(3) 156(3) 2_545 yes
N1 H1NA O6 0.97(4) 1.94(4) 2.903(3) 170(3) 2_545 yes
N1 H1NA O7 0.97(4) 2.54(4) 3.265(3) 131(3) 2_545 yes
N1 H1NB O7 0.77(4) 2.11(4) 2.845(3) 160(4) 2_645 yes
N2 H2NA O4 0.85(4) 2.16(4) 2.674(3) 119(3) . yes
N2 H2NA O10 0.85(4) 2.24(4) 2.905(3) 135(3) 2_656 yes
N2 H2NB O8 0.83(3) 2.03(3) 2.815(3) 156(3) 2_756 yes
N2 H2NB O10 0.83(3) 2.52(3) 2.979(3) 116(3) 2_756 yes
C8 H8A O9 0.99 2.58 3.397(4) 139 1_655 yes
C9 H9B O3 0.99 2.57 3.427(4) 144 2_746 yes

loop_
_geom_torsion_atom_site_label_1
_geom_torsion_atom_site_label_2
_geom_torsion_atom_site_label_3
_geom_torsion_atom_site_label_4
_geom_torsion
_geom_torsion_site_symmetry_1
_geom_torsion_site_symmetry_2
_geom_torsion_site_symmetry_3
_geom_torsion_site_symmetry_4
_geom_torsion_publ_flag
Ag2 O1 C1 O2 -21.5(4) . . . . ?
Ag1 O1 C1 O2 -166.7(2) 1_455 . . . ?
Ag2 O1 C1 C2 156.73(17) . . . . ?
Ag1 O1 C1 C2 11.6(3) 1_455 . . . ?
Ag1 O2 C1 O1 12.7(4) . . . . ?
Ag1 O2 C1 C2 -165.49(17) . . . . ?
O1 C1 C2 N1 163.0(2) . . . . ?
O2 C1 C2 N1 -18.6(3) . . . . ?
O1 C1 C2 C3 -80.5(3) . . . . ?
O2 C1 C2 C3 98.0(3) . . . . ?
C1 C2 N1 C5 106.5(3) . . . . ?
C3 C2 N1 C5 -13.7(3) . . . . ?
N1 C2 C3 C4 -13.0(3) . . . . ?
C1 C2 C3 C4 -133.3(2) . . . . ?
C2 C3 C4 C5 34.0(3) . . . . ?
C2 N1 C5 C4 34.9(3) . . . . ?
C3 C4 C5 N1 -42.2(3) . . . . ?
Ag2 O4 C6 O3 6.9(4) . . . . ?
Ag2 O4 C6 C7 -171.53(18) . . . . ?
Ag1 O3 C6 O4 -34.1(4) . . . . ?
Ag2 O3 C6 O4 168.7(2) 1_655 . . . ?
Ag1 O3 C6 C7 144.36(18) . . . . ?
Ag2 O3 C6 C7 -12.8(4) 1_655 . . . ?
O4 C6 C7 N2 -12.3(4) . . . . ?
O3 C6 C7 N2 169.1(2) . . . . ?
O4 C6 C7 C8 103.5(3) . . . . ?
O3 C6 C7 C8 -75.0(3) . . . . ?
C6 C7 N2 C10 119.5(2) . . . . ?
C8 C7 N2 C10 -0.6(3) . . . . ?
N2 C7 C8 C9 24.9(3) . . . . ?
C6 C7 C8 C9 -94.3(3) . . . . ?
C7 C8 C9 C10 -40.1(3) . . . . ?
C7 N2 C10 C9 -24.2(3) . . . . ?
C8 C9 C10 N2 39.4(3) . . . . ?
O9 N4 O8 Ag1 -49.2(3) . . . . ?
O10 N4 O8 Ag1 130.9(2) . . . . ?
